data_4310557
loop_
_publ_author_name
'Nizamuddin Shaikh'
'Anangamohan Panja'
'Sanchita Goswami'
'Pradyot Banerjee'
'Pavel Vojt\'i\<sek'
'Yuan-Zhu Zhang'
'Gang Su'
'Song Gao'

_publ_section_title
;
 Slow Magnetic Relaxation in a Mixed-Valence Mn(II/III) Complex:
 [MnII2(bispicen)2(\m3-Cl)2MnIII(Cl4Cat)2MnIII(Cl4Cat)2(H2O)2]\\infty
;
_journal_name_full 'Inorganic Chemistry'
_journal_page_first 849
_journal_page_last 851
_journal_paper_doi 10.1021/ic035072g
_journal_volume 43
_journal_year 2004
_chemical_formula_sum 'C52 H40 Cl18 Mn4 N8 O10'
_chemical_formula_weight 1794.78
_space_group_IT_number 23
_symmetry_cell_setting orthorhombic
_symmetry_space_group_name_Hall 'I 2 2'
_symmetry_space_group_name_H-M 'I 2 2 2'
_atom_sites_solution_hydrogens geom
_atom_sites_solution_primary direct
_atom_sites_solution_secondary difmap
_audit_creation_method SHELXL-97
_cell_angle_alpha 90.00
_cell_angle_beta 90.00
_cell_angle_gamma 90.00
_cell_formula_units_Z 2
_cell_length_a 9.348(2)
_cell_length_b 12.654(2)
_cell_length_c 28.525(5)
_cell_measurement_reflns_used all
_cell_measurement_temperature 293(2)
_cell_measurement_theta_max 27.48
_cell_measurement_theta_min 2.86
_cell_volume 3374.2(11)
_computing_cell_refinement 'COLLECT and DENZO'
_computing_data_collection 'COLLECT (Hooft, 1998) and DENZO (Otwinowski & Minor, 1997)'
_computing_data_reduction 'COLLECT and DENZO'
_computing_structure_refinement 'SHELXL-97 (Sheldrick, 1997)'
_computing_structure_solution 'SIR92 (Altomare et al., 1994)'
_diffrn_ambient_temperature 293(2)
_diffrn_detector_area_resol_mean 9.091
_diffrn_measured_fraction_theta_full 0.994
_diffrn_measured_fraction_theta_max 0.994
_diffrn_measurement_device_type 'Nonius KappaCCD area detector'
_diffrn_measurement_method '\f and \w scans to fill the Ewald sphere'
_diffrn_radiation_monochromator graphite
_diffrn_radiation_source 'fine-focus sealed tube'
_diffrn_radiation_type MoK\a
_diffrn_radiation_wavelength 0.71070
_diffrn_reflns_av_R_equivalents 0.0000
_diffrn_reflns_av_sigmaI/netI 0.0227
_diffrn_reflns_limit_h_max 12
_diffrn_reflns_limit_h_min -12
_diffrn_reflns_limit_k_max 16
_diffrn_reflns_limit_k_min -16
_diffrn_reflns_limit_l_max 36
_diffrn_reflns_limit_l_min -36
_diffrn_reflns_number 3874
_diffrn_reflns_theta_full 27.48
_diffrn_reflns_theta_max 27.48
_diffrn_reflns_theta_min 2.86
_exptl_absorpt_coefficient_mu 1.505
_exptl_absorpt_correction_type none
_exptl_crystal_density_diffrn 1.767
_exptl_crystal_density_method 'not measured'
_exptl_crystal_description irregular
_exptl_crystal_F_000 1788
_exptl_crystal_size_max 0.35
_exptl_crystal_size_mid 0.30
_exptl_crystal_size_min 0.20
_refine_diff_density_max 1.083
_refine_diff_density_min -1.427
_refine_diff_density_rms 0.064
_refine_ls_abs_structure_details 'Flack H D (1983), Acta Cryst. A39, 876-881'
_refine_ls_abs_structure_Flack 0.53(2)
_refine_ls_extinction_coef 0.0011(3)
_refine_ls_extinction_expression Fc^*^=kFc[1+0.001xFc^2^\l^3^/sin(2\q)]^-1/4^
_refine_ls_extinction_method SHELXL
_refine_ls_goodness_of_fit_ref 1.057
_refine_ls_hydrogen_treatment mixed
_refine_ls_matrix_type full
_refine_ls_number_parameters 249
_refine_ls_number_reflns 3874
_refine_ls_number_restraints 0
_refine_ls_restrained_S_all 1.057
_refine_ls_R_factor_all 0.0348
_refine_ls_R_factor_gt 0.0326
_refine_ls_shift/su_max 0.000
_refine_ls_shift/su_mean 0.000
_refine_ls_structure_factor_coef Fsqd
_refine_ls_weighting_details 'calc w=1/[\s^2^(Fo^2^)+(0.0491P)^2^+3.5124P] where P=(Fo^2^+2Fc^2^)/3'
_refine_ls_weighting_scheme calc
_refine_ls_wR_factor_gt 0.0864
_refine_ls_wR_factor_ref 0.0885
_reflns_number_gt 3685
_reflns_number_total 3874
_reflns_threshold_expression >2sigma(I)
_cod_data_source_file ic035072gsi20030910_105601.cif
_cod_data_source_block NS7
_cod_depositor_comments
;
The following automatic conversions were performed:
'__diffrn_measurement_device_type' tag replaced with
'_diffrn_measurement_device_type'.

'__computing_data_collection' tag
replaced with '_computing_data_collection'.

Automatic conversion script
Id: cif_correct_tags 1440 2010-10-19 06:21:57Z saulius 

The following automatic conversions were performed:

'_exptl_absorpt_correction_type' tag value 'no' was replaced with
'none' value.

Automatic conversion script
Id: cif_fix_values 1646 2011-03-28 12:23:43Z adriana 

The following automatic conversions were performed:

data name '_atom_site_symetry_multiplicity' was replaced with
'_atom_site_symmetry_multiplicity' as specified in the replacement
file 'data/replacement-values/replacement_tags.lst'.

Automatic conversion script
Id: cif_correct_tags 9268 2022-04-12 08:56:07Z antanas 
;
_cod_original_cell_volume 3374.21(11)
_cod_database_code 4310557

loop_
_symmetry_equiv_pos_as_xyz
'x, y, z'
'-x, -y, z'
'x, -y, -z'
'-x, y, -z'
'x+1/2, y+1/2, z+1/2'
'-x+1/2, -y+1/2, z+1/2'
'x+1/2, -y+1/2, -z+1/2'
'-x+1/2, y+1/2, -z+1/2'

loop_
_atom_site_label
_atom_site_type_symbol
_atom_site_fract_x
_atom_site_fract_y
_atom_site_fract_z
_atom_site_U_iso_or_equiv
_atom_site_adp_type
_atom_site_occupancy
_atom_site_symmetry_multiplicity
_atom_site_calc_flag
_atom_site_refinement_flags
_atom_site_disorder_assembly
_atom_site_disorder_group
Mn1 Mn 0.5000 0.1390 0.0000 0.03230(13) Uani 1 2 d S . .
Mn2 Mn 0.0000 0.5000 0.0000 0.03756(18) Uani 1 4 d S . .
Mn3 Mn 0.0000 0.0000 0.0000 0.03514(17) Uani 1 4 d S . .
Cl1 Cl 0.3040 0.0000 0.0000 0.03571(17) Uani 1 2 d S . .
Cl12 Cl 0.03055(9) 0.24513(5) 0.13116(3) 0.0520(2) Uani 1 1 d . . .
Cl13 Cl 0.01018(16) 0.12325(7) 0.22743(3) 0.0681(3) Uani 1 1 d . . .
Cl22 Cl 0.33061(7) 0.46949(7) 0.13149(3) 0.0528(2) Uani 1 1 d . . .
Cl23 Cl 0.16643(11) 0.48418(15) 0.22683(3) 0.0858(4) Uani 1 1 d . . .
N1 N 0.4881(3) 0.15167(18) 0.07982(7) 0.0382(5) Uani 1 1 d . . .
N2 N 0.6413(3) 0.27533(18) 0.02074(9) 0.0358(5) Uani 1 1 d . . .
O11 O 0.0074(3) 0.10222(12) 0.04833(6) 0.0353(4) Uani 1 1 d . . .
O21 O 0.13874(18) 0.4923(2) 0.04842(6) 0.0370(4) Uani 1 1 d . . .
C1 C 0.5939(3) 0.2076(2) 0.09958(11) 0.0388(6) Uani 1 1 d . . .
C2 C 0.6038(5) 0.2204(3) 0.14752(13) 0.0573(9) Uani 1 1 d . . .
C3 C 0.5002(7) 0.1756(3) 0.17597(11) 0.0689(10) Uani 1 1 d . . .
C4 C 0.3918(5) 0.1192(4) 0.15588(14) 0.0634(10) Uani 1 1 d . . .
C5 C 0.3876(4) 0.1096(3) 0.10790(13) 0.0509(8) Uani 1 1 d . . .
C6 C 0.7040(3) 0.2535(2) 0.06696(10) 0.0389(6) Uani 1 1 d . . .
C7 C 0.5465(3) 0.3693(2) 0.02207(12) 0.0417(6) Uani 1 1 d . . .
C11 C 0.0046 0.05572(17) 0.0907 0.0323(4) Uani 1 1 d . . .
C13 C 0.0046(4) 0.0547(2) 0.17517(9) 0.0432(5) Uani 1 1 d . . .
C12 C 0.0116(3) 0.10968(18) 0.13262(10) 0.0375(5) Uani 1 1 d . . .
C21 C 0.0755(2) 0.4951(2) 0.09055(8) 0.0296(4) Uani 1 1 d . . .
C22 C 0.1475(2) 0.4883(2) 0.13243(8) 0.0330(5) Uani 1 1 d . . .
C23 C 0.0735(3) 0.4937(3) 0.17475(9) 0.0413(6) Uani 1 1 d . . .
O99 O 0.0000 0.3054(2) 0.0000 0.0556(8) Uani 1 2 d S . .
H1 H 0.709(4) 0.283(2) -0.0017(15) 0.039(7) Uiso 1 1 d . . .
H2 H 0.680(5) 0.256(3) 0.1561(14) 0.053(10) Uiso 1 1 d . . .
H3 H 0.497(7) 0.184(3) 0.2055(15) 0.079(12) Uiso 1 1 d . . .
H4 H 0.322(5) 0.086(3) 0.1697(15) 0.058(11) Uiso 1 1 d . . .
H5 H 0.312(5) 0.072(3) 0.0912(14) 0.055(11) Uiso 1 1 d . . .
H6A H 0.740(4) 0.316(3) 0.0832(12) 0.044(10) Uiso 1 1 d . . .
H6B H 0.780(5) 0.199(3) 0.0652(13) 0.054(10) Uiso 1 1 d . . .
H7B H 0.480(4) 0.356(3) 0.0540(11) 0.042(8) Uiso 1 1 d . . .
H7A H 0.595(5) 0.435(4) 0.0257(15) 0.069(13) Uiso 1 1 d . . .
H99 H 0.009(7) 0.260(4) 0.0214(14) 0.082(14) Uiso 1 1 d . . .

loop_
_atom_site_aniso_label
_atom_site_aniso_U_11
_atom_site_aniso_U_22
_atom_site_aniso_U_33
_atom_site_aniso_U_23
_atom_site_aniso_U_13
_atom_site_aniso_U_12
Mn1 0.0326(3) 0.0292(2) 0.0350(2) 0.000 0.0006(3) 0.000
Mn2 0.0233(3) 0.0615(5) 0.0279(3) 0.000 0.000 0.000
Mn3 0.0445(4) 0.0207(3) 0.0402(4) 0.000 0.000 0.000
Cl1 0.0262(3) 0.0308(3) 0.0502(4) 0.0006(5) 0.000 0.000
Cl12 0.0623(5) 0.0295(3) 0.0643(4) -0.0093(3) -0.0149(4) 0.0003(3)
Cl13 0.0905(7) 0.0662(5) 0.0475(4) -0.0149(3) -0.0053(6) 0.0006(6)
Cl22 0.0275(3) 0.0816(6) 0.0495(4) 0.0082(4) -0.0061(3) 0.0016(3)
Cl23 0.0574(5) 0.1655(13) 0.0344(3) 0.0058(6) -0.0128(3) 0.0044(8)
N1 0.0339(11) 0.0438(11) 0.0369(10) -0.0016(8) -0.0001(11) 0.0002(12)
N2 0.0301(11) 0.0333(11) 0.0440(12) 0.0034(9) -0.0022(10) -0.0019(9)
O11 0.0391(9) 0.0226(7) 0.0443(9) 0.0003(6) -0.0016(10) 0.0001(8)
O21 0.0245(7) 0.0556(11) 0.0308(7) 0.0017(10) 0.0014(6) 0.0010(9)
C1 0.0386(14) 0.0373(13) 0.0404(15) -0.0042(12) -0.0052(11) 0.0023(11)
C2 0.064(2) 0.060(2) 0.0473(19) -0.0051(15) -0.0125(16) -0.0069(17)
C3 0.087(3) 0.085(2) 0.0343(14) -0.0048(15) 0.001(2) 0.007(3)
C4 0.059(2) 0.088(3) 0.0442(19) 0.0081(19) 0.0111(17) -0.007(2)
C5 0.0428(16) 0.064(2) 0.0456(17) 0.0028(15) 0.0084(14) -0.0059(15)
C6 0.0312(13) 0.0358(13) 0.0498(16) -0.0010(12) -0.0083(11) -0.0002(11)
C7 0.0445(15) 0.0255(11) 0.0551(17) -0.0013(12) -0.0103(13) -0.0003(10)
C11 0.0263(10) 0.0256(10) 0.0450(12) 0.0015(9) -0.0001(13) 0.0019(11)
C13 0.0388(13) 0.0467(13) 0.0440(13) -0.0057(11) -0.0004(15) 0.0018(15)
C12 0.0322(12) 0.0297(10) 0.0507(13) -0.0032(10) -0.0058(14) 0.0017(10)
C21 0.0269(11) 0.0287(10) 0.0331(10) 0.0006(12) 0.0021(8) -0.0040(11)
C22 0.0273(10) 0.0356(12) 0.0362(11) 0.0039(11) -0.0021(9) -0.0033(10)
C23 0.0411(13) 0.0514(15) 0.0315(11) 0.0017(15) -0.0048(9) -0.0022(14)
O99 0.084(2) 0.0325(13) 0.0498(16) 0.000 0.014(2) 0.000

loop_
_atom_type_symbol
_atom_type_description
_atom_type_scat_dispersion_real
_atom_type_scat_dispersion_imag
_atom_type_scat_source
C C 0.0033 0.0016 'International Tables Vol C Tables 4.2.6.8 and 6.1.1.4'
H H 0.0000 0.0000 'International Tables Vol C Tables 4.2.6.8 and 6.1.1.4'
N N 0.0061 0.0033 'International Tables Vol C Tables 4.2.6.8 and 6.1.1.4'
O O 0.0106 0.0060 'International Tables Vol C Tables 4.2.6.8 and 6.1.1.4'
Cl Cl 0.1484 0.1585 'International Tables Vol C Tables 4.2.6.8 and 6.1.1.4'
Mn Mn 0.3368 0.7283 'International Tables Vol C Tables 4.2.6.8 and 6.1.1.4'

loop_
_geom_angle_atom_site_label_1
_geom_angle_atom_site_label_2
_geom_angle_atom_site_label_3
_geom_angle
_geom_angle_site_symmetry_1
_geom_angle_site_symmetry_3
_geom_angle_publ_flag
N2 Mn1 N2 79.99(12) . 4_655 ?
N2 Mn1 N1 100.34(9) . 4_655 ?
N2 Mn1 N1 73.32(9) 4_655 4_655 ?
N2 Mn1 N1 73.32(9) . . ?
N2 Mn1 N1 100.34(9) 4_655 . ?
N1 Mn1 N1 171.95(11) 4_655 . ?
N2 Mn1 Cl1 162.50(7) . . ?
N2 Mn1 Cl1 96.16(6) 4_655 . ?
N1 Mn1 Cl1 94.80(6) 4_655 . ?
N1 Mn1 Cl1 90.77(6) . . ?
N2 Mn1 Cl1 96.16(6) . 2_655 ?
N2 Mn1 Cl1 162.50(7) 4_655 2_655 ?
N1 Mn1 Cl1 90.77(6) 4_655 2_655 ?
N1 Mn1 Cl1 94.80(6) . 2_655 ?
Cl1 Mn1 Cl1 92.339(1) . 2_655 ?
O21 Mn2 O21 86.56(10) . 2_565 ?
O21 Mn2 O21 174.09(15) . 4 ?
O21 Mn2 O21 93.74(10) 2_565 4 ?
O21 Mn2 O21 93.74(10) . 3_565 ?
O21 Mn2 O21 174.09(15) 2_565 3_565 ?
O21 Mn2 O21 86.56(10) 4 3_565 ?
O21 Mn2 O99 87.04(8) . . ?
O21 Mn2 O99 92.96(8) 2_565 . ?
O21 Mn2 O99 87.04(8) 4 . ?
O21 Mn2 O99 92.96(8) 3_565 . ?
O21 Mn2 O99 92.96(8) . 2_565 ?
O21 Mn2 O99 87.04(8) 2_565 2_565 ?
O21 Mn2 O99 92.96(8) 4 2_565 ?
O21 Mn2 O99 87.04(8) 3_565 2_565 ?
O99 Mn2 O99 180.0 . 2_565 ?
O11 Mn3 O11 86.44(10) 2 . ?
O11 Mn3 O11 93.71(10) 2 3 ?
O11 Mn3 O11 175.80(15) . 3 ?
O11 Mn3 O11 175.80(15) 2 4 ?
O11 Mn3 O11 93.71(10) . 4 ?
O11 Mn3 O11 86.44(10) 3 4 ?
O11 Mn3 Cl1 92.10(8) 2 . ?
O11 Mn3 Cl1 87.90(8) . . ?
O11 Mn3 Cl1 87.90(8) 3 . ?
O11 Mn3 Cl1 92.10(8) 4 . ?
O11 Mn3 Cl1 87.90(8) 2 2 ?
O11 Mn3 Cl1 92.10(8) . 2 ?
O11 Mn3 Cl1 92.10(8) 3 2 ?
O11 Mn3 Cl1 87.90(8) 4 2 ?
Cl1 Mn3 Cl1 180.0 . 2 ?
Mn1 Cl1 Mn1 87.661(1) . 2_655 ?
Mn1 Cl1 Mn3 136.169(1) . . ?
Mn1 Cl1 Mn3 136.169(1) 2_655 . ?
C1 N1 C5 118.3(3) . . ?
C1 N1 Mn1 114.85(19) . . ?
C5 N1 Mn1 126.8(2) . . ?
C6 N2 C7 111.5(2) . . ?
C6 N2 Mn1 108.98(17) . . ?
C7 N2 Mn1 105.69(16) . . ?
C6 N2 H1 112(2) . . ?
C7 N2 H1 111(2) . . ?
Mn1 N2 H1 108(2) . . ?
C11 O11 Mn3 110.80(12) . . ?
C21 O21 Mn2 110.47(14) . . ?
N1 C1 C2 121.9(3) . . ?
N1 C1 C6 116.6(3) . . ?
C2 C1 C6 121.4(3) . . ?
C1 C2 C3 119.0(4) . . ?
C1 C2 H2 113(3) . . ?
C3 C2 H2 128(3) . . ?
C4 C3 C2 119.1(3) . . ?
C4 C3 H3 117(4) . . ?
C2 C3 H3 124(4) . . ?
C3 C4 C5 119.0(4) . . ?
C3 C4 H4 128(3) . . ?
C5 C4 H4 113(3) . . ?
N1 C5 C4 122.6(4) . . ?
N1 C5 H5 114(2) . . ?
C4 C5 H5 123(2) . . ?
N2 C6 C1 110.8(2) . . ?
N2 C6 H6A 114(2) . . ?
C1 C6 H6A 105(2) . . ?
N2 C6 H6B 112(2) . . ?
C1 C6 H6B 105(2) . . ?
H6A C6 H6B 110(3) . . ?
N2 C7 C7 108.6(2) . 4_655 ?
N2 C7 H7B 103.4(17) . . ?
C7 C7 H7B 110.6(19) 4_655 . ?
N2 C7 H7A 115(3) . . ?
C7 C7 H7A 111(3) 4_655 . ?
H7B C7 H7A 108(3) . . ?
O11 C11 C12 124.2(2) . . ?
O11 C11 C11 115.98(10) . 2 ?
C12 C11 C11 119.82(13) . 2 ?
C13 C13 C12 119.90(15) 2 . ?
C13 C13 Cl13 120.22(10) 2 . ?
C12 C13 Cl13 119.9(2) . . ?
C11 C12 C13 120.2(2) . . ?
C11 C12 Cl12 118.45(19) . . ?
C13 C12 Cl12 121.3(2) . . ?
O21 C21 C22 124.2(2) . . ?
O21 C21 C21 116.24(12) . 2_565 ?
C22 C21 C21 119.59(13) . 2_565 ?
C21 C22 C23 120.4(2) . . ?
C21 C22 Cl22 118.72(18) . . ?
C23 C22 Cl22 120.82(19) . . ?
C23 C23 C22 119.95(14) 2_565 . ?
C23 C23 Cl23 120.55(10) 2_565 . ?
C22 C23 Cl23 119.5(2) . . ?
Mn2 O99 H99 133(3) . . ?

loop_
_geom_bond_atom_site_label_1
_geom_bond_atom_site_label_2
_geom_bond_distance
_geom_bond_site_symmetry_2
_geom_bond_publ_flag
Mn1 N2 2.252(2) . ?
Mn1 N2 2.252(2) 4_655 ?
Mn1 N1 2.285(2) 4_655 ?
Mn1 N1 2.285(2) . ?
Mn1 Cl1 2.5398 . ?
Mn1 Cl1 2.5398 2_655 ?
Mn2 O21 1.8971(16) . ?
Mn2 O21 1.8971(16) 2_565 ?
Mn2 O21 1.8971(16) 4 ?
Mn2 O21 1.8971(16) 3_565 ?
Mn2 O99 2.462(3) . ?
Mn2 O99 2.462(3) 2_565 ?
Mn3 O11 1.8916(16) 2 ?
Mn3 O11 1.8916(16) . ?
Mn3 O11 1.8916(16) 3 ?
Mn3 O11 1.8916(16) 4 ?
Mn3 Cl1 2.8418 . ?
Mn3 Cl1 2.8418 2 ?
Cl1 Mn1 2.5398 2_655 ?
Cl12 C12 1.724(2) . ?
Cl13 C13 1.725(3) . ?
Cl22 C22 1.728(2) . ?
Cl23 C23 1.725(3) . ?
N1 C1 1.340(4) . ?
N1 C5 1.345(4) . ?
N2 C6 1.469(4) . ?
N2 C7 1.484(4) . ?
N2 H1 0.90(4) . ?
O11 C11 1.3447(19) . ?
O21 C21 1.340(3) . ?
C1 C2 1.380(5) . ?
C1 C6 1.504(4) . ?
C2 C3 1.385(7) . ?
C2 H2 0.87(4) . ?
C3 C4 1.365(7) . ?
C3 H3 0.85(4) . ?
C4 C5 1.375(5) . ?
C4 H4 0.87(5) . ?
C5 H5 0.98(4) . ?
C6 H6A 0.98(4) . ?
C6 H6B 0.99(4) . ?
C7 C7 1.530(6) 4_655 ?
C7 H7B 1.12(4) . ?
C7 H7A 0.95(5) . ?
C11 C12 1.379(3) . ?
C11 C11 1.413(4) 2 ?
C13 C13 1.388(6) 2 ?
C13 C12 1.400(4) . ?
C21 C22 1.374(3) . ?
C21 C21 1.416(4) 2_565 ?
C22 C23 1.393(3) . ?
C23 C23 1.383(6) 2_565 ?
O99 H99 0.85(4) . ?
